data_2004781
loop_
_publ_author_name
'Sakai, K.'
'Sato, T.'
'Tsubomura, T.'
'Matsumoto, K.'

_publ_section_title
;Di-(\m-pyrazolato-<i>N</i>:<i>N</i>')-bis[(2,2'-bipyridine-<i>N</i>,<i>N</i>')platinum(II)]
 Bis(tetrafluoroborate) Monohydrate
;
_journal_issue 4
_journal_name_full 'Acta Crystallographica Section C'
_journal_page_first 783
_journal_page_last 786
_journal_paper_doi 10.1107/S0108270195014326
_journal_volume 52
_journal_year 1996
_chemical_formula_iupac '[Pt2 (C3 H3 N2)2(C10 H8 N2)2] (B1 F4)2, H2 O1'
_chemical_formula_moiety 'C26 H22 N8 Pt2, (B F4)2, H2 O'
_chemical_formula_structural '(Pt (C10 H8 N2) (C3 H3 N2))2 (B F4)2 H2 O'
_chemical_formula_sum 'C26 H24 B2 F8 N8 O Pt2'
_chemical_formula_weight 1028.32
_chemical_name_systematic
;
Di-\m-pyrazolato-bis[(2,2'-bipyridine)platinum(II)] tetrafluoroborate
monohydrate
;
_space_group_IT_number 59
_symmetry_cell_setting orthorhombic
_symmetry_space_group_name_Hall '-P 2ab 2a'
_symmetry_space_group_name_H-M 'P m m n :2'
_atom_type_scat_source IntTabIV
_cell_angle_alpha 90
_cell_angle_beta 90
_cell_angle_gamma 90
_cell_formula_units_Z 2
_cell_length_a 12.120(3)
_cell_length_b 18.425(3)
_cell_length_c 7.110(6)
_cell_measurement_reflns_used 25
_cell_measurement_temperature 296.0
_cell_measurement_theta_max 31.9
_cell_measurement_theta_min 28.3
_cell_volume 1587.7(14)
_computing_cell_refinement 'MSC/AFC Diffractometer Control'
_computing_data_collection 'MSC/AFC Diffractometer Control'
_computing_data_reduction 'teXsan: PROCESS (MSC)'
_computing_publication_material 'teXsan: FINISH (MSC)'
_computing_structure_refinement 'teXsan: LS (MSC)'
_computing_structure_solution 'SAPI91 (Hi-Fu, 1991)'
_diffrn_ambient_temperature 296.0
_diffrn_measurement_device 'Rigaku AFC5S'
_diffrn_measurement_method \q/2\q
_diffrn_radiation_monochromator graphite
_diffrn_radiation_source 'X-ray tube'
_diffrn_radiation_type MoK\a
_diffrn_radiation_wavelength 0.71069
_diffrn_reflns_av_R_equivalents 0.0108
_diffrn_reflns_av_sigmaI/netI 0.143
_diffrn_reflns_limit_h_max 16
_diffrn_reflns_limit_h_min 0
_diffrn_reflns_limit_k_max 24
_diffrn_reflns_limit_k_min 0
_diffrn_reflns_limit_l_max 9
_diffrn_reflns_limit_l_min 0
_diffrn_reflns_number 2702
_diffrn_reflns_theta_max 30.0
_diffrn_reflns_theta_min 2.50
_diffrn_standards_decay_% 0.32
_diffrn_standards_interval_count 150
_diffrn_standards_number 3
_exptl_absorpt_coefficient_mu 8.884
_exptl_absorpt_correction_T_max 1.000
_exptl_absorpt_correction_T_min 0.818
_exptl_absorpt_correction_type 'empirical via \y scan'
_exptl_absorpt_process_details psi-scan
_exptl_crystal_colour 'pale yellow'
_exptl_crystal_density_diffrn 2.151
_exptl_crystal_density_meas 2.27
_exptl_crystal_description needle
_exptl_crystal_F_000 964
_exptl_crystal_size_max 0.30
_exptl_crystal_size_mid 0.20
_exptl_crystal_size_min 0.10
_refine_diff_density_max 2.27
_refine_diff_density_min -1.48
_refine_ls_extinction_coef 2.32743
_refine_ls_extinction_method 'Zachariasen type II, Gaussian isotropic'
_refine_ls_goodness_of_fit_obs 1.840
_refine_ls_hydrogen_treatment noref
_refine_ls_matrix_type full
_refine_ls_number_constraints 0
_refine_ls_number_parameters 114
_refine_ls_number_reflns 1073
_refine_ls_number_restraints 0
_refine_ls_R_factor_obs 0.0577
_refine_ls_shift/esd_max 0.0060
_refine_ls_structure_factor_coef F
_refine_ls_weighting_scheme 'sigma; w = 1/\s^2^(F)'
_refine_ls_wR_factor_obs 0.0334
_reflns_number_observed 1073
_reflns_number_total 2639
_reflns_observed_criterion I_>_3.0_sigma(I)
_cod_data_source_file kh1064.cif
_cod_data_source_block pt2dimer
_cod_original_sg_symbol_H-M 'P m m n'
_cod_original_formula_sum 'B2 C26 F8 H24 N8 O1 Pt2'
_cod_database_code 2004781

loop_
_symmetry_equiv_pos_as_xyz
'   +x,   +y,   +z'
'1/2-x,   +y,   +z'
'   +x,1/2-y,   +z'
'1/2-x,1/2-y,   +z'
'   -x,   -y,   -z'
'1/2+x,   -y,   -z'
'   -x,1/2+y,   -z'
'1/2+x,1/2+y,   -z'

loop_
_atom_site_aniso_label
_atom_site_aniso_U_11
_atom_site_aniso_U_22
_atom_site_aniso_U_33
_atom_site_aniso_U_12
_atom_site_aniso_U_13
_atom_site_aniso_U_23
Pt 0.0539(5) 0.0498(4) 0.0629(5) 0.0000 0.0090(6) 0.0000
F(1) 0.52(4) 0.090(10) 0.19(2) 0.0000 0.0000 -0.040(10)
F(2) 0.160(10) 0.086(8) 0.130(10) 0.0000 0.0000 -0.050(10)
F(3) 0.40(3) 0.35(2) 0.28(2) -0.22(2) 0.27(2) -0.16(2)
O 0.24(3) 0.08(2) 0.07(2) 0.0000 0.0000 0.0000
N(1) 0.086(9) 0.040(6) 0.056(7) -0.005(6) 0.001(6) -0.011(5)
N(2) 0.043(7) 0.064(8) 0.075(9) -0.004(7) 0.010(7) -0.010(7)
C(1) 0.12(2) 0.070(10) 0.060(10) -0.030(10) 0.020(10) 0.003(9)
C(2) 0.16(3) 0.06(2) 0.04(2) 0.0000 0.0000 0.020(10)
C(3) 0.037(8) 0.080(10) 0.060(10) -0.001(8) 0.020(8) 0.000(8)
C(4) 0.060(10) 0.120(10) 0.070(10) -0.030(10) 0.001(9) 0.000(10)
C(5) 0.09(2) 0.090(10) 0.100(10) -0.040(10) -0.010(10) -0.020(10)
C(6) 0.080(10) 0.090(10) 0.080(10) -0.040(10) 0.010(10) -0.030(10)
C(7) 0.070(10) 0.070(10) 0.090(10) 0.007(10) 0.000(10) 0.016(10)

loop_
_atom_site_label
_atom_site_occupancy
_atom_site_fract_x
_atom_site_fract_y
_atom_site_fract_z
_atom_site_U_iso_or_equiv
_atom_site_thermal_displace_type
_atom_site_calc_flag
_atom_site_calc_attached_atom
_atom_site_refinement_flags
Pt 0.5 0.11669(7) 0.2500 0.0377(1) 0.0556(2) Uani d . S
F(1) 0.5 -0.2500 0.1216(9) 0.057(3) 0.27(1) Uani d . S
F(2) 0.5 -0.2500 0.0124(6) -0.009(2) 0.124(5) Uani d . S
F(3) 1.0 -0.329(1) 0.0675(9) 0.227(2) 0.34(1) Uani d . .
O 0.25 -0.2500 0.2500 0.271(3) 0.128(10) Uani d . S
N(1) 1.0 0.1937(7) 0.1783(5) 0.199(1) 0.061(4) Uani d . .
N(2) 1.0 0.0379(9) 0.1800(6) -0.130(2) 0.061(4) Uani d . .
C(1) 1.0 0.162(1) 0.1309(7) 0.336(2) 0.081(6) Uani d . .
C(2) 0.5 0.2500 0.101(1) 0.423(3) 0.086(10) Uani d . S
C(3) 1.0 -0.033(1) 0.2104(7) -0.258(2) 0.059(5) Uani d . .
C(4) 1.0 -0.094(1) 0.1657(10) -0.375(2) 0.082(6) Uani d . .
C(5) 1.0 -0.087(1) 0.0918(10) -0.370(2) 0.094(7) Uani d . .
C(6) 1.0 -0.013(1) 0.0607(9) -0.245(2) 0.085(7) Uani d . .
C(7) 1.0 0.049(1) 0.1057(9) -0.127(2) 0.075(6) Uani d . .
B 0.5 -0.2500 0.063(2) 0.122(6) 0.09(1) Uiso d . S
H(1) 1.0 0.0872 0.1201 0.3663 0.0933 Uiso calc C(1) .
H(2) 0.5 0.2500 0.0672 0.5236 0.0974 Uiso calc C(2) .
H(3) 1.0 -0.1433 0.1875 -0.4634 0.0932 Uiso calc C(4) .
H(4) 1.0 -0.1318 0.0626 -0.4494 0.1077 Uiso calc C(5) .
H(5) 1.0 -0.0050 0.0095 -0.2402 0.0916 Uiso calc C(6) .
H(6) 1.0 0.0997 0.0842 -0.0428 0.0973 Uiso calc C(7) .

loop_
_atom_type_symbol
_atom_type_scat_dispersion_real
_atom_type_scat_dispersion_imag
Pt -1.703 8.390
F 0.017 0.010
O 0.011 0.006
N 0.006 0.003
C 0.003 0.002
B 0.001 0.001
H 0.000 0.000

loop_
_geom_angle_atom_site_label_1
_geom_angle_atom_site_label_2
_geom_angle_atom_site_label_3
_geom_angle_site_symmetry_1
_geom_angle_site_symmetry_2
_geom_angle_site_symmetry_3
_geom_angle
_geom_angle_publ_flag
N(1) Pt N(1) 1_555 1_555 3_555 83.7(5) yes
N(1) Pt N(2) 1_555 1_555 1_555 98.0(4) yes
N(1) Pt N(2) 1_555 1_555 3_555 178.2(4) yes
N(2) Pt N(2) 1_555 1_555 3_555 80.3(7) yes
Pt N(1) N(1) 1_555 1_555 2_555 118.1(3) yes
Pt N(1) C(1) 1_555 1_555 1_555 134.9(10) no
Pt N(2) C(3) 1_555 1_555 1_555 115.0(10) no
Pt N(2) C(7) 1_555 1_555 1_555 126.0(10) no
N(1) N(1) C(1) 2_555 1_555 1_555 106.4(8) yes
N(1) C(1) C(2) 1_555 1_555 1_555 111.0(10) yes
C(1) C(2) C(1) 1_555 1_555 2_555 104.0(10) yes
N(2) C(3) C(3) 1_555 1_555 3_555 114.1(8) no
N(2) C(3) C(4) 1_555 1_555 1_555 119.0(10) no
C(3) N(2) C(7) 1_555 1_555 1_555 118.0(10) no
C(3) C(3) C(4) 3_555 1_555 1_555 126.3(10) no
C(3) C(4) C(5) 1_555 1_555 1_555 122.0(10) no
C(4) C(5) C(6) 1_555 1_555 1_555 118.0(10) no
C(5) C(6) C(7) 1_555 1_555 1_555 119.0(10) no
N(2) C(7) C(6) 1_555 1_555 1_555 122.0(10) no
N(1) C(1) H(1) 1_555 1_555 1_555 124.4075 no
C(2) C(1) H(1) 1_555 1_555 1_555 124.4076 no
C(1) C(2) H(2) 1_555 1_555 1_555 127.6314 no
C(1) C(2) H(2) 1_555 1_555 1_555 127.6314 no
C(3) C(4) H(3) 1_555 1_555 1_555 118.6947 no
C(5) C(4) H(3) 1_555 1_555 1_555 118.6959 no
C(4) C(5) H(4) 1_555 1_555 1_555 120.8538 no
C(6) C(5) H(4) 1_555 1_555 1_555 120.8549 no
C(5) C(6) H(5) 1_555 1_555 1_555 120.4706 no
C(7) C(6) H(5) 1_555 1_555 1_555 120.4723 no
N(2) C(7) H(6) 1_555 1_555 1_555 118.9744 no
C(6) C(7) H(6) 1_555 1_555 1_555 118.9729 no
F(1) B F(2) 1_555 1_555 1_555 111(3) no
F(1) B F(3) 1_555 1_555 1_555 100(2) no
F(2) B F(3) 1_555 1_555 1_555 118(2) no
F(3) B F(3) 1_555 1_555 2_455 103(3) no

loop_
_geom_bond_atom_site_label_1
_geom_bond_atom_site_label_2
_geom_bond_site_symmetry_1
_geom_bond_site_symmetry_2
_geom_bond_distance
_geom_bond_publ_flag
Pt Pt 1_555 2_555 3.2310(10) yes
Pt N(1) 1_555 1_555 1.981(9) yes
Pt N(2) 1_555 1_555 2.000(10) yes
F(1) B 1_555 1_555 1.17(4) no
F(2) B 1_555 1_555 1.32(3) no
F(3) B 1_555 1_555 1.21(2) no
N(1) N(1) 1_555 2_555 1.37(2) yes
N(1) C(1) 1_555 1_555 1.370(10) yes
C(1) C(2) 1_555 1_555 1.35(2) yes
N(2) C(3) 1_555 1_555 1.370(10) no
N(2) C(7) 1_555 1_555 1.380(10) no
C(3) C(3) 1_555 3_555 1.46(2) no
C(3) C(4) 1_555 1_555 1.39(2) no
C(4) C(5) 1_555 1_555 1.36(2) no
C(5) C(6) 1_555 1_555 1.38(2) no
C(6) C(7) 1_555 1_555 1.40(2) no
C(1) H(1) 1_555 1_555 0.9500 no
C(2) H(2) 1_555 1_555 0.9518 no
C(4) H(3) 1_555 1_555 0.9500 no
C(5) H(4) 1_555 1_555 0.9500 no
C(6) H(5) 1_555 1_555 0.9500 no
C(7) H(6) 1_555 1_555 0.9500 no

loop_
_geom_contact_atom_site_label_1
_geom_contact_atom_site_label_2
_geom_contact_distance
_geom_contact_site_symmetry_1
_geom_contact_site_symmetry_2
_geom_contact_publ_flag
F(1) O 2.81(2) 1_555 1_555 yes
